data_7161038
loop_
_publ_author_name
'Khmelevskaya, Ekaterina A.'
'Danilkina, Natalia A.'
'Silonov, Sergey A.'
'Tretyakov, Evgeny V.'
'Khlebnikov, Alexander F.'
'Melnikov, Vladimir E.'
'Nikitina, Anastasiia V.'
'Rumyantsev, Andrey M.'
'Kryukova, Mariya A.'
'Balova, Irina A.'

_publ_section_title
;
 Synthesis and biological study of benzothiophene-fused azaenediyne
 hybrids as potential anticancer agents.
;
_journal_issue 3
_journal_name_full 'Organic &amp; biomolecular chemistry'
_journal_page_first 617
_journal_page_last 629
_journal_paper_doi 10.1039/d5ob01600b
_journal_volume 24
_journal_year 2026
_chemical_formula_moiety 'C22 H19 N O2 S2'
_chemical_formula_sum 'C22 H19 N O2 S2'
_chemical_formula_weight 393.50
_space_group_crystal_system monoclinic
_space_group_IT_number 14
_space_group_name_Hall '-P 2ybc'
_space_group_name_H-M_alt 'P 1 21/c 1'
_atom_sites_solution_hydrogens geom
_audit_creation_date 2025-07-25
_audit_creation_method
;
Olex2 1.5
(compiled 2023.08.24 svn.re1ec1418 for OlexSys, GUI svn.r6817)
;
_audit_update_record
;
2025-07-25 deposited with the CCDC.	2025-12-09 downloaded from the CCDC.
;
_cell_angle_alpha 90
_cell_angle_beta 92.5950(10)
_cell_angle_gamma 90
_cell_formula_units_Z 4
_cell_length_a 18.4398(2)
_cell_length_b 8.10650(10)
_cell_length_c 12.09810(10)
_cell_measurement_reflns_used 7238
_cell_measurement_temperature 100.00(14)
_cell_measurement_theta_max 70.2810
_cell_measurement_theta_min 2.3770
_cell_volume 1806.60(3)
_computing_cell_refinement 'CrysAlisPro 1.171.40.67a (Rigaku OD, 2019)'
_computing_data_collection 'CrysAlisPro 1.171.40.67a (Rigaku OD, 2019)'
_computing_data_reduction 'CrysAlisPro 1.171.40.67a (Rigaku OD, 2019)'
_computing_molecular_graphics 'Olex2 1.5 (Dolomanov et al., 2009)'
_computing_publication_material 'Olex2 1.5 (Dolomanov et al., 2009)'
_computing_structure_refinement 'SHELXL 2018/3 (Sheldrick, 2015)'
_computing_structure_solution 'SHELXT 2018/2 (Sheldrick, 2018)'
_diffrn_ambient_environment N~2~
_diffrn_ambient_temperature 100.00(14)
_diffrn_detector 'Hybrid Pixel Array Detector'
_diffrn_detector_area_resol_mean 10.0000
_diffrn_detector_type HyPix3000
_diffrn_measured_fraction_theta_full 1.000
_diffrn_measured_fraction_theta_max 0.998
_diffrn_measurement_details
;
List of Runs (angles in degrees, time in seconds):

  # Type    Start    End  Width  t~exp~   \w     \q     \k     \f   Frames
#--------------------------------------------------------------------------
  1  \w    -58.00  -6.00   0.50    0.20    --  -38.95 111.00 -70.00  104
  2  \w     -1.00  59.00   0.50    0.20    --   38.95-111.00-164.00  120
  3  \w    101.00 127.00   0.50    0.60    --  100.00 111.00 -70.00   52
  4  \w     31.00  73.00   0.50    0.60    --  100.00-111.00-164.00   84
  5  \w    -63.00 -22.00   0.50    0.20    --  -38.95 -21.00 -30.00   82
  6  \w   -107.00 -72.00   0.50    0.20    --  -38.95 -21.00 -30.00   70
  7  \w    -67.00 -25.00   0.50    0.20    --  -38.95 -32.00-150.00   84
  8  \w   -107.00 -72.00   0.50    0.20    --  -38.95 -32.00-150.00   70
  9  \w      6.00  51.00   0.50    0.20    --   38.95 -43.00-120.00   90
 10  \w     71.00 105.00   0.50    0.20    --   38.95  43.00 120.00   68
 11  \w    -23.00   9.00   0.50    0.20    --   38.95 -43.00-180.00   64
 12  \w     27.00  59.00   0.50    0.20    --   38.95  43.00 120.00   64
 13  \w     72.00 101.00   0.50    0.20    --   38.95  54.00 150.00   58
 14  \w     26.00  56.00   0.50    0.20    --   38.95 -43.00-180.00   60
 15  \w     18.00  43.00   0.50    0.20    --   38.95-138.00-180.00   50
 16  \w     82.00 107.00   0.50    0.20    --   38.95  32.00-120.00   50
 17  \w     25.00  51.00   0.50    0.20    --   38.95  54.00 150.00   52
 18  \w     50.00  95.00   0.50    0.20    --   38.95-138.00-180.00   90
 19  \w     60.00  86.00   0.50    0.20    --   38.95-138.00 -30.00   52
 20  \w     83.00 146.00   0.50    0.60    --  100.00  45.00 -30.00  126
 21  \w     68.00 106.00   0.50    0.60    --  100.00-111.00 150.00   76
 22  \w     31.00 107.00   0.50    0.60    --  100.00-111.00-180.00  152
 23  \w     83.00 133.00   0.50    0.60    --  100.00  45.00 120.00  100
 24  \w     67.00 128.00   0.50    0.60    --  100.00 -86.00-150.00  122
 25  \w     27.00 105.00   0.50    0.60    --  100.00 -93.00   0.00  156
 26  \w     93.00 118.00   0.50    0.60    --  100.00-133.00 -60.00   50
 27  \w    129.00 155.00   0.50    0.60    --  100.00  45.00 -60.00   52
 28  \w     88.00 121.00   0.50    0.60    --  100.00  45.00 -60.00   66
 29  \w     82.00 109.00   0.50    0.60    --  100.00  61.00-150.00   54
 30  \w    116.00 156.00   0.50    0.60    --  100.00  61.00-150.00   80
 31  \w     39.00  64.00   0.50    0.60    --  100.00 -86.00-150.00   50
 32  \w    108.00 133.00   0.50    0.60    --  100.00  30.00-180.00   50
 33  \w     79.00 105.00   0.50    0.60    --  100.00 -37.00 -60.00   52
 34  \w     38.00  70.00   0.50    0.60    --  100.00 -93.00 120.00   64
 35  \w     92.00 125.00   0.50    0.60    --  100.00 -69.00-150.00   66
 36  \w    117.00 155.00   0.50    0.60    --  100.00  53.00-120.00   76
 37  \w     37.00  72.00   0.50    0.60    --  100.00 -69.00-150.00   70
 38  \w     82.00 110.00   0.50    0.60    --  100.00 -77.00-180.00   56
 39  \w     83.00 151.00   0.50    0.60    --  100.00  77.00 -30.00  136
 40  \w     83.00 109.00   0.50    0.60    --  100.00  77.00-120.00   52
 41  \w    112.00 156.00   0.50    0.60    --  100.00  53.00  90.00   88
 42  \w     35.00 114.00   0.50    0.60    --  100.00 -30.00 150.00  158
 43  \w     95.00 121.00   0.50    0.60    --  100.00 111.00 -70.00   52
 44  \w    -56.00 -30.00   0.50    0.20    --  -38.95  21.00-180.00   52
 45  \w    -47.00 -17.00   0.50    0.20    --  -38.95  32.00-180.00   60
 46  \w    -21.00  27.00   0.50    0.20    --  -38.95  43.00  30.00   96
 47  \w    -14.00  11.00   0.50    0.20    --  -38.95  21.00-180.00   50
 48  \w     28.00  56.00   0.50    0.20    --   38.95 -43.00 150.00   56
 49  \w     19.00  45.00   0.50    0.20    --   38.95  65.00 -90.00   52
 50  \w    -18.00   8.00   0.50    0.20    --   38.95 -89.00-180.00   52
 51  \w     77.00 103.00   0.50    0.20    --   38.95  65.00 -90.00   52
 52  \w     71.00 103.00   0.50    0.20    --   38.95  43.00  60.00   64
 53  \w     36.00  62.00   0.50    0.20    --   38.95  43.00  60.00   52
 54  \w     44.00  70.00   0.50    0.20    --   38.95 -89.00-180.00   52
;
_diffrn_measurement_device 'four-circle diffractometer'
_diffrn_measurement_device_type 'SuperNova, Single source at offset/far, HyPix3000'
_diffrn_measurement_method '\w scans'
_diffrn_orient_matrix_type 'CrysAlisPro convention (1999,Acta A55,543-557)'
_diffrn_orient_matrix_UB_11 0.0731437000
_diffrn_orient_matrix_UB_12 0.0856727000
_diffrn_orient_matrix_UB_13 0.0276008000
_diffrn_orient_matrix_UB_21 -0.0322328000
_diffrn_orient_matrix_UB_22 0.1651891000
_diffrn_orient_matrix_UB_23 -0.0416791000
_diffrn_orient_matrix_UB_31 -0.0245572000
_diffrn_orient_matrix_UB_32 0.0385148000
_diffrn_orient_matrix_UB_33 0.1172901000
_diffrn_radiation_monochromator mirror
_diffrn_radiation_probe x-ray
_diffrn_radiation_type 'Cu K\a'
_diffrn_radiation_wavelength 1.54184
_diffrn_reflns_av_R_equivalents 0.0420
_diffrn_reflns_av_unetI/netI 0.0343
_diffrn_reflns_Laue_measured_fraction_full 1.000
_diffrn_reflns_Laue_measured_fraction_max 0.998
_diffrn_reflns_limit_h_max 22
_diffrn_reflns_limit_h_min -22
_diffrn_reflns_limit_k_max 9
_diffrn_reflns_limit_k_min -9
_diffrn_reflns_limit_l_max 14
_diffrn_reflns_limit_l_min -12
_diffrn_reflns_number 11596
_diffrn_reflns_point_group_measured_fraction_full 1.000
_diffrn_reflns_point_group_measured_fraction_max 0.998
_diffrn_reflns_theta_full 67.684
_diffrn_reflns_theta_max 70.434
_diffrn_reflns_theta_min 2.399
_diffrn_source 'micro-focus sealed X-ray tube'
_diffrn_source_type 'SuperNova (Cu) X-ray Source'
_exptl_absorpt_coefficient_mu 2.814
_exptl_absorpt_correction_T_max 1.00000
_exptl_absorpt_correction_T_min 0.80596
_exptl_absorpt_correction_type multi-scan
_exptl_absorpt_process_details
;
CrysAlisPro 1.171.40.67a (Rigaku Oxford Diffraction, 2019)
Empirical absorption correction using spherical harmonics,
 implemented in SCALE3 ABSPACK scaling algorithm.
;
_exptl_crystal_colour colourless
_exptl_crystal_density_diffrn 1.447
_exptl_crystal_description plate
_exptl_crystal_F_000 824
_exptl_crystal_size_max 0.14
_exptl_crystal_size_mid 0.12
_exptl_crystal_size_min 0.11
_refine_diff_density_max 0.266
_refine_diff_density_min -0.408
_refine_diff_density_rms 0.053
_refine_ls_extinction_method none
_refine_ls_goodness_of_fit_ref 1.059
_refine_ls_hydrogen_treatment constr
_refine_ls_matrix_type full
_refine_ls_number_parameters 245
_refine_ls_number_reflns 3450
_refine_ls_number_restraints 0
_refine_ls_restrained_S_all 1.059
_refine_ls_R_factor_all 0.0378
_refine_ls_R_factor_gt 0.0353
_refine_ls_shift/su_max 0.001
_refine_ls_shift/su_mean 0.000
_refine_ls_structure_factor_coef Fsqd
_refine_ls_weighting_details 'w=1/[\s^2^(Fo^2^)+(0.0489P)^2^+0.8527P] where P=(Fo^2^+2Fc^2^)/3'
_refine_ls_weighting_scheme calc
_refine_ls_wR_factor_gt 0.0950
_refine_ls_wR_factor_ref 0.0973
_reflns_Friedel_coverage 0.000
_reflns_number_gt 3181
_reflns_number_total 3450
_reflns_threshold_expression 'I > 2\s(I)'
_cod_data_source_file d5ob01600b2.cif
_cod_data_source_block 15436_dna-bc-nts
_cod_database_code 7161038
_shelx_shelxl_version_number 2018/3
_chemical_oxdiff_formula 'C22 H19 N1 O2 S2'
_shelx_space_group_comment
;
The symmetry employed for this shelxl refinement is uniquely defined
by the following loop, which should always be used as a source of
symmetry information in preference to the above space-group names.
They are only intended as comments.
;
_shelx_estimated_absorpt_t_max 100.00
_shelx_estimated_absorpt_t_min 100.00
_olex2_refinement_description
;
1.a Secondary CH2 refined with riding coordinates:
 C1(H1A,H1B), C3(H3A,H3B), C2(H2A,H2B)
1.b Aromatic/amide H refined with riding coordinates:
 C14(H14), C8(H8), C5(H5), C21(H21), C17(H17), C18(H18), C20(H20), C10(H10),
 C9(H9), C11(H11)
1.c Idealised Me refined as rotating group:
 C22(H22A,H22B,H22C)
;
_olex2_submission_special_instructions 'No special instructions were received'
_oxdiff_exptl_absorpt_empirical_details
;
Empirical correction (ABSPACK) includes:
- Absorption correction using spherical harmonics
- Frame scaling
;
_oxdiff_exptl_absorpt_empirical_full_max 1.436
_oxdiff_exptl_absorpt_empirical_full_min 0.846

loop_
_space_group_symop_operation_xyz
'x, y, z'
'-x, y+1/2, -z+1/2'
'-x, -y, -z'
'x, -y-1/2, z-1/2'

loop_
_atom_site_label
_atom_site_type_symbol
_atom_site_fract_x
_atom_site_fract_y
_atom_site_fract_z
_atom_site_U_iso_or_equiv
_atom_site_adp_type
_atom_site_occupancy
_atom_site_site_symmetry_order
_atom_site_calc_flag
_atom_site_refinement_flags_posn
_atom_site_refinement_flags_adp
_atom_site_refinement_flags_occupancy
_atom_site_disorder_assembly
_atom_site_disorder_group
S2 S 0.82241(2) 0.25840(5) 0.39599(3) 0.02190(13) Uani 1 1 d . . . . .
S1 S 0.42674(2) 0.49490(5) 0.21116(3) 0.02346(13) Uani 1 1 d . . . . .
O1 O 0.84617(6) 0.10879(16) 0.44966(11) 0.0291(3) Uani 1 1 d . . . . .
O2 O 0.82591(7) 0.27398(17) 0.27831(10) 0.0294(3) Uani 1 1 d . . . . .
N1 N 0.73678(7) 0.28213(18) 0.42477(11) 0.0206(3) Uani 1 1 d . . . . .
C15 C 0.61684(8) 0.3968(2) 0.38100(13) 0.0195(3) Uani 1 1 d . . . . .
C14 C 0.56886(9) 0.4631(2) 0.30079(13) 0.0210(3) Uani 1 1 d . . . . .
H14 H 0.585895 0.526882 0.243564 0.025 Uiso 1 1 calc R U . . .
C4 C 0.59068(9) 0.3068(2) 0.47041(13) 0.0192(3) Uani 1 1 d . . . . .
C7 C 0.38965(9) 0.3170(2) 0.38180(13) 0.0211(3) Uani 1 1 d . . . . .
C8 C 0.34306(9) 0.2319(2) 0.44964(14) 0.0228(4) Uani 1 1 d . . . . .
H8 H 0.360910 0.184695 0.515463 0.027 Uiso 1 1 calc R U . . .
C5 C 0.51670(9) 0.2803(2) 0.47724(13) 0.0204(3) Uani 1 1 d . . . . .
H5 H 0.499486 0.222372 0.536998 0.024 Uiso 1 1 calc R U . . .
C6 C 0.46775(8) 0.3401(2) 0.39494(13) 0.0196(3) Uani 1 1 d . . . . .
C16 C 0.87016(8) 0.4251(2) 0.45847(13) 0.0207(3) Uani 1 1 d . . . . .
C13 C 0.49523(9) 0.4326(2) 0.30761(13) 0.0207(3) Uani 1 1 d . . . . .
C21 C 0.89969(8) 0.4104(2) 0.56608(14) 0.0226(3) Uani 1 1 d . . . . .
H21 H 0.897793 0.310628 0.603772 0.027 Uiso 1 1 calc R U . . .
C12 C 0.36083(9) 0.3907(2) 0.28422(14) 0.0225(3) Uani 1 1 d . . . . .
C19 C 0.93462(8) 0.6988(2) 0.56161(14) 0.0239(4) Uani 1 1 d . . . . .
C1 C 0.69745(8) 0.4179(2) 0.36748(13) 0.0217(3) Uani 1 1 d . . . . .
H1A H 0.707656 0.417098 0.289523 0.026 Uiso 1 1 calc R U . . .
H1B H 0.713378 0.522856 0.398494 0.026 Uiso 1 1 calc R U . . .
C17 C 0.87307(8) 0.5740(2) 0.40189(14) 0.0235(4) Uani 1 1 d . . . . .
H17 H 0.853585 0.582329 0.329847 0.028 Uiso 1 1 calc R U . . .
C18 C 0.90508(9) 0.7098(2) 0.45322(15) 0.0247(4) Uani 1 1 d . . . . .
H18 H 0.906988 0.809473 0.415357 0.030 Uiso 1 1 calc R U . . .
C3 C 0.64289(9) 0.2279(2) 0.55501(13) 0.0217(3) Uani 1 1 d . . . . .
H3A H 0.639744 0.108973 0.547486 0.026 Uiso 1 1 calc R U . . .
H3B H 0.628086 0.256318 0.628547 0.026 Uiso 1 1 calc R U . . .
C2 C 0.72121(9) 0.2803(2) 0.54398(13) 0.0228(4) Uani 1 1 d . . . . .
H2A H 0.728879 0.389197 0.575551 0.027 Uiso 1 1 calc R U . . .
H2B H 0.753452 0.203551 0.583322 0.027 Uiso 1 1 calc R U . . .
C20 C 0.93196(9) 0.5477(2) 0.61578(14) 0.0241(4) Uani 1 1 d . . . . .
H20 H 0.952377 0.538557 0.687232 0.029 Uiso 1 1 calc R U . . .
C10 C 0.24271(9) 0.2916(2) 0.32075(15) 0.0264(4) Uani 1 1 d . . . . .
H10 H 0.193579 0.281496 0.300994 0.032 Uiso 1 1 calc R U . . .
C9 C 0.26995(9) 0.2181(2) 0.41824(15) 0.0258(4) Uani 1 1 d . . . . .
H9 H 0.238994 0.159549 0.462449 0.031 Uiso 1 1 calc R U . . .
C11 C 0.28721(9) 0.3792(2) 0.25278(14) 0.0259(4) Uani 1 1 d . . . . .
H11 H 0.268672 0.428843 0.188203 0.031 Uiso 1 1 calc R U . . .
C22 C 0.96763(10) 0.8474(2) 0.61853(16) 0.0322(4) Uani 1 1 d . . . . .
H22A H 1.010232 0.880508 0.581512 0.048 Uiso 1 1 calc R U . . .
H22B H 0.980646 0.820532 0.694129 0.048 Uiso 1 1 calc R U . . .
H22C H 0.933101 0.936102 0.616327 0.048 Uiso 1 1 calc R U . . .

loop_
_atom_site_aniso_label
_atom_site_aniso_U_11
_atom_site_aniso_U_22
_atom_site_aniso_U_33
_atom_site_aniso_U_23
_atom_site_aniso_U_13
_atom_site_aniso_U_12
S2 0.0183(2) 0.0242(2) 0.0233(2) -0.00455(15) 0.00176(15) 0.00153(15)
S1 0.0218(2) 0.0266(2) 0.0220(2) 0.00331(16) 0.00070(15) 0.00431(16)
O1 0.0248(6) 0.0235(6) 0.0389(7) -0.0022(5) 0.0007(5) 0.0036(5)
O2 0.0236(6) 0.0414(8) 0.0235(6) -0.0087(5) 0.0035(5) 0.0012(5)
N1 0.0182(7) 0.0245(7) 0.0190(7) -0.0022(6) 0.0007(5) 0.0007(5)
C15 0.0201(8) 0.0178(8) 0.0208(8) -0.0038(6) 0.0026(6) 0.0005(6)
C14 0.0234(8) 0.0195(8) 0.0203(8) 0.0003(6) 0.0036(6) 0.0017(6)
C4 0.0226(8) 0.0178(8) 0.0172(7) -0.0031(6) 0.0005(6) 0.0019(6)
C7 0.0216(8) 0.0187(8) 0.0229(8) -0.0048(7) 0.0006(6) 0.0039(6)
C8 0.0227(8) 0.0207(8) 0.0253(8) -0.0024(7) 0.0031(6) 0.0009(6)
C5 0.0239(8) 0.0195(8) 0.0179(7) -0.0011(6) 0.0030(6) 0.0002(6)
C6 0.0203(8) 0.0176(8) 0.0210(7) -0.0034(6) 0.0028(6) 0.0003(6)
C16 0.0159(7) 0.0239(9) 0.0223(8) -0.0011(7) 0.0016(6) 0.0014(6)
C13 0.0226(8) 0.0189(8) 0.0204(8) -0.0012(6) 0.0006(6) 0.0038(6)
C21 0.0197(7) 0.0244(9) 0.0237(8) 0.0036(7) 0.0009(6) 0.0035(7)
C12 0.0228(8) 0.0213(8) 0.0237(8) -0.0046(7) 0.0028(6) 0.0030(6)
C19 0.0152(7) 0.0285(9) 0.0283(8) -0.0038(7) 0.0043(6) -0.0002(7)
C1 0.0207(8) 0.0227(8) 0.0216(8) 0.0006(7) 0.0014(6) -0.0002(6)
C17 0.0185(7) 0.0305(9) 0.0214(8) 0.0029(7) 0.0011(6) 0.0020(7)
C18 0.0200(8) 0.0263(9) 0.0281(9) 0.0045(7) 0.0029(6) 0.0007(7)
C3 0.0215(8) 0.0240(8) 0.0196(8) 0.0015(6) 0.0003(6) 0.0005(7)
C2 0.0227(8) 0.0274(9) 0.0184(8) -0.0019(7) 0.0003(6) -0.0005(7)
C20 0.0184(7) 0.0331(9) 0.0207(8) -0.0018(7) -0.0009(6) 0.0025(7)
C10 0.0174(8) 0.0293(9) 0.0323(9) -0.0112(8) -0.0005(7) 0.0018(7)
C9 0.0229(8) 0.0235(9) 0.0314(9) -0.0055(7) 0.0052(7) -0.0022(7)
C11 0.0245(8) 0.0279(9) 0.0252(8) -0.0056(7) -0.0013(7) 0.0064(7)
C22 0.0265(9) 0.0315(10) 0.0386(10) -0.0071(8) 0.0028(7) -0.0048(8)

loop_
_atom_type_symbol
_atom_type_description
_atom_type_scat_dispersion_real
_atom_type_scat_dispersion_imag
_atom_type_scat_source
C C 0.0181 0.0091 'International Tables Vol C Tables 4.2.6.8 and 6.1.1.4'
H H 0.0000 0.0000 'International Tables Vol C Tables 4.2.6.8 and 6.1.1.4'
N N 0.0311 0.0180 'International Tables Vol C Tables 4.2.6.8 and 6.1.1.4'
O O 0.0492 0.0322 'International Tables Vol C Tables 4.2.6.8 and 6.1.1.4'
S S 0.3331 0.5567 'International Tables Vol C Tables 4.2.6.8 and 6.1.1.4'

loop_
_geom_angle_atom_site_label_1
_geom_angle_atom_site_label_2
_geom_angle_atom_site_label_3
_geom_angle
_geom_angle_site_symmetry_1
_geom_angle_site_symmetry_3
_geom_angle_publ_flag
O1 S2 N1 106.24(7) . . ?
O1 S2 C16 108.50(8) . . ?
O2 S2 O1 119.83(8) . . ?
O2 S2 N1 106.67(7) . . ?
O2 S2 C16 108.30(8) . . ?
N1 S2 C16 106.57(7) . . ?
C12 S1 C13 91.18(8) . . ?
C1 N1 S2 116.41(11) . . ?
C1 N1 C2 110.62(13) . . ?
C2 N1 S2 115.77(11) . . ?
C14 C15 C4 120.46(15) . . ?
C14 C15 C1 118.55(14) . . ?
C4 C15 C1 120.95(14) . . ?
C15 C14 H14 120.6 . . ?
C13 C14 C15 118.88(15) . . ?
C13 C14 H14 120.6 . . ?
C15 C4 C3 120.57(14) . . ?
C5 C4 C15 119.87(14) . . ?
C5 C4 C3 119.41(14) . . ?
C8 C7 C6 129.19(15) . . ?
C8 C7 C12 118.96(15) . . ?
C12 C7 C6 111.84(15) . . ?
C7 C8 H8 120.2 . . ?
C9 C8 C7 119.62(16) . . ?
C9 C8 H8 120.2 . . ?
C4 C5 H5 119.7 . . ?
C4 C5 C6 120.55(15) . . ?
C6 C5 H5 119.7 . . ?
C5 C6 C7 129.56(15) . . ?
C5 C6 C13 118.39(15) . . ?
C13 C6 C7 112.01(14) . . ?
C21 C16 S2 120.09(13) . . ?
C17 C16 S2 118.95(12) . . ?
C17 C16 C21 120.79(16) . . ?
C14 C13 S1 125.90(13) . . ?
C14 C13 C6 121.76(15) . . ?
C6 C13 S1 112.31(12) . . ?
C16 C21 H21 120.7 . . ?
C20 C21 C16 118.60(16) . . ?
C20 C21 H21 120.7 . . ?
C7 C12 S1 112.59(12) . . ?
C11 C12 S1 125.66(14) . . ?
C11 C12 C7 121.75(16) . . ?
C18 C19 C22 120.70(17) . . ?
C20 C19 C18 118.49(16) . . ?
C20 C19 C22 120.81(16) . . ?
N1 C1 C15 109.25(13) . . ?
N1 C1 H1A 109.8 . . ?
N1 C1 H1B 109.8 . . ?
C15 C1 H1A 109.8 . . ?
C15 C1 H1B 109.8 . . ?
H1A C1 H1B 108.3 . . ?
C16 C17 H17 120.1 . . ?
C18 C17 C16 119.70(15) . . ?
C18 C17 H17 120.1 . . ?
C19 C18 H18 119.7 . . ?
C17 C18 C19 120.65(16) . . ?
C17 C18 H18 119.7 . . ?
C4 C3 H3A 108.8 . . ?
C4 C3 H3B 108.8 . . ?
C4 C3 C2 113.64(14) . . ?
H3A C3 H3B 107.7 . . ?
C2 C3 H3A 108.8 . . ?
C2 C3 H3B 108.8 . . ?
N1 C2 C3 108.38(13) . . ?
N1 C2 H2A 110.0 . . ?
N1 C2 H2B 110.0 . . ?
C3 C2 H2A 110.0 . . ?
C3 C2 H2B 110.0 . . ?
H2A C2 H2B 108.4 . . ?
C21 C20 C19 121.74(15) . . ?
C21 C20 H20 119.1 . . ?
C19 C20 H20 119.1 . . ?
C9 C10 H10 119.3 . . ?
C11 C10 H10 119.3 . . ?
C11 C10 C9 121.41(16) . . ?
C8 C9 C10 120.35(17) . . ?
C8 C9 H9 119.8 . . ?
C10 C9 H9 119.8 . . ?
C12 C11 H11 121.1 . . ?
C10 C11 C12 117.89(16) . . ?
C10 C11 H11 121.1 . . ?
C19 C22 H22A 109.5 . . ?
C19 C22 H22B 109.5 . . ?
C19 C22 H22C 109.5 . . ?
H22A C22 H22B 109.5 . . ?
H22A C22 H22C 109.5 . . ?
H22B C22 H22C 109.5 . . ?

loop_
_geom_bond_atom_site_label_1
_geom_bond_atom_site_label_2
_geom_bond_distance
_geom_bond_site_symmetry_2
_geom_bond_publ_flag
S2 O1 1.4347(13) . ?
S2 O2 1.4337(13) . ?
S2 N1 1.6436(14) . ?
S2 C16 1.7640(17) . ?
S1 C13 1.7545(16) . ?
S1 C12 1.7518(18) . ?
N1 C1 1.474(2) . ?
N1 C2 1.483(2) . ?
C15 C14 1.391(2) . ?
C15 C4 1.408(2) . ?
C15 C1 1.513(2) . ?
C14 H14 0.9300 . ?
C14 C13 1.386(2) . ?
C4 C5 1.387(2) . ?
C4 C3 1.515(2) . ?
C7 C8 1.397(2) . ?
C7 C6 1.454(2) . ?
C7 C12 1.406(2) . ?
C8 H8 0.9300 . ?
C8 C9 1.388(2) . ?
C5 H5 0.9300 . ?
C5 C6 1.400(2) . ?
C6 C13 1.408(2) . ?
C16 C21 1.393(2) . ?
C16 C17 1.390(2) . ?
C21 H21 0.9300 . ?
C21 C20 1.386(2) . ?
C12 C11 1.396(2) . ?
C19 C18 1.400(2) . ?
C19 C20 1.391(3) . ?
C19 C22 1.503(2) . ?
C1 H1A 0.9700 . ?
C1 H1B 0.9700 . ?
C17 H17 0.9300 . ?
C17 C18 1.383(3) . ?
C18 H18 0.9300 . ?
C3 H3A 0.9700 . ?
C3 H3B 0.9700 . ?
C3 C2 1.517(2) . ?
C2 H2A 0.9700 . ?
C2 H2B 0.9700 . ?
C20 H20 0.9300 . ?
C10 H10 0.9300 . ?
C10 C9 1.395(3) . ?
C10 C11 1.384(3) . ?
C9 H9 0.9300 . ?
C11 H11 0.9300 . ?
C22 H22A 0.9600 . ?
C22 H22B 0.9600 . ?
C22 H22C 0.9600 . ?

loop_
_geom_torsion_atom_site_label_1
_geom_torsion_atom_site_label_2
_geom_torsion_atom_site_label_3
_geom_torsion_atom_site_label_4
_geom_torsion
_geom_torsion_site_symmetry_1
_geom_torsion_site_symmetry_2
_geom_torsion_site_symmetry_3
_geom_torsion_site_symmetry_4
_geom_torsion_publ_flag
S2 N1 C1 C15 166.26(11) . . . . ?
S2 N1 C2 C3 -155.31(12) . . . . ?
S2 C16 C21 C20 -175.07(12) . . . . ?
S2 C16 C17 C18 174.69(12) . . . . ?
S1 C12 C11 C10 180.00(13) . . . . ?
O1 S2 N1 C1 -172.91(11) . . . . ?
O1 S2 N1 C2 54.53(14) . . . . ?
O1 S2 C16 C21 -23.50(15) . . . . ?
O1 S2 C16 C17 161.20(13) . . . . ?
O2 S2 N1 C1 -44.01(14) . . . . ?
O2 S2 N1 C2 -176.57(12) . . . . ?
O2 S2 C16 C21 -155.03(13) . . . . ?
O2 S2 C16 C17 29.67(15) . . . . ?
N1 S2 C16 C21 90.53(14) . . . . ?
N1 S2 C16 C17 -84.77(14) . . . . ?
C15 C14 C13 S1 -176.25(13) . . . . ?
C15 C14 C13 C6 1.7(2) . . . . ?
C15 C4 C5 C6 1.0(2) . . . . ?
C15 C4 C3 C2 9.9(2) . . . . ?
C14 C15 C4 C5 1.7(2) . . . . ?
C14 C15 C4 C3 177.22(15) . . . . ?
C14 C15 C1 N1 -153.60(15) . . . . ?
C4 C15 C14 C13 -3.0(2) . . . . ?
C4 C15 C1 N1 24.1(2) . . . . ?
C4 C5 C6 C7 175.29(16) . . . . ?
C4 C5 C6 C13 -2.3(2) . . . . ?
C4 C3 C2 N1 -42.33(19) . . . . ?
C7 C8 C9 C10 -1.3(3) . . . . ?
C7 C6 C13 S1 1.14(18) . . . . ?
C7 C6 C13 C14 -177.06(15) . . . . ?
C7 C12 C11 C10 -0.3(3) . . . . ?
C8 C7 C6 C5 1.6(3) . . . . ?
C8 C7 C6 C13 179.30(16) . . . . ?
C8 C7 C12 S1 178.91(12) . . . . ?
C8 C7 C12 C11 -0.9(2) . . . . ?
C5 C4 C3 C2 -174.57(15) . . . . ?
C5 C6 C13 S1 179.13(12) . . . . ?
C5 C6 C13 C14 0.9(2) . . . . ?
C6 C7 C8 C9 -176.73(17) . . . . ?
C6 C7 C12 S1 -2.44(18) . . . . ?
C6 C7 C12 C11 177.79(15) . . . . ?
C16 S2 N1 C1 71.53(13) . . . . ?
C16 S2 N1 C2 -61.03(14) . . . . ?
C16 C21 C20 C19 0.8(2) . . . . ?
C16 C17 C18 C19 0.0(2) . . . . ?
C13 S1 C12 C7 2.62(13) . . . . ?
C13 S1 C12 C11 -177.62(16) . . . . ?
C21 C16 C17 C18 -0.6(2) . . . . ?
C12 S1 C13 C14 175.98(16) . . . . ?
C12 S1 C13 C6 -2.13(13) . . . . ?
C12 C7 C8 C9 1.6(2) . . . . ?
C12 C7 C6 C5 -176.87(16) . . . . ?
C12 C7 C6 C13 0.8(2) . . . . ?
C1 N1 C2 C3 69.51(17) . . . . ?
C1 C15 C14 C13 174.67(15) . . . . ?
C1 C15 C4 C5 -175.94(15) . . . . ?
C1 C15 C4 C3 -0.4(2) . . . . ?
C17 C16 C21 C20 0.1(2) . . . . ?
C18 C19 C20 C21 -1.4(2) . . . . ?
C3 C4 C5 C6 -174.57(15) . . . . ?
C2 N1 C1 C15 -58.87(17) . . . . ?
C20 C19 C18 C17 0.9(2) . . . . ?
C9 C10 C11 C12 0.6(3) . . . . ?
C11 C10 C9 C8 0.2(3) . . . . ?
C22 C19 C18 C17 -178.36(15) . . . . ?
C22 C19 C20 C21 177.90(15) . . . . ?
